data_7052671
loop_
_publ_author_name
'Yuan, Yang'
'Li, Di'
'Zhang, Xueqiang'
'Zhao, Xingjia'
'Liu, Yu'
'Zhang, Jingying'
'Wang, Yue'

_publ_section_title
;
 Phenanthroimidazole-derivative semiconductors as functional layer in
 high performance OLEDs
;
_journal_issue 7
_journal_name_full 'New Journal of Chemistry'
_journal_page_first 1534
_journal_paper_doi 10.1039/c1nj20072k
_journal_volume 35
_journal_year 2011
_chemical_formula_sum 'C28 H20 N2'
_chemical_formula_weight 384.46
_chemical_name_systematic
;
?
;
_space_group_IT_number 2
_symmetry_cell_setting triclinic
_symmetry_space_group_name_Hall '-P 1'
_symmetry_space_group_name_H-M 'P -1'
_atom_sites_solution_hydrogens geom
_atom_sites_solution_primary direct
_atom_sites_solution_secondary difmap
_audit_creation_method SHELXL-97
_cell_angle_alpha 73.75(3)
_cell_angle_beta 80.53(3)
_cell_angle_gamma 76.89(3)
_cell_formula_units_Z 4
_cell_length_a 9.776(2)
_cell_length_b 12.364(3)
_cell_length_c 18.480(4)
_cell_measurement_reflns_used 13536
_cell_measurement_temperature 293(2)
_cell_measurement_theta_max 27.49
_cell_measurement_theta_min 3.02
_cell_volume 2076.3(9)
_computing_cell_refinement 'RAPID-AUTO (Rigaku 1998 <i>RAPID-AUTO</i>)'
_computing_data_collection 'RAPID-AUTO (Rigaku 1998 <i>RAPID-AUTO</i>)'
_computing_data_reduction 'CrystalClear (Rigaku/MSC and Rigaku Corporation, 2002)'
_computing_molecular_graphics 'SHELXTL (Sheldrick, 1997)'
_computing_publication_material SHELXTL-97
_computing_structure_refinement 'SHELXL-97 (Sheldrick, 1997)'
_computing_structure_solution 'SHELXS-97 (Sheldrick, 1990)'
_diffrn_ambient_temperature 293(2)
_diffrn_measured_fraction_theta_full 0.975
_diffrn_measured_fraction_theta_max 0.975
_diffrn_measurement_device_type 'Rigaku RAXIS-RAPID'
_diffrn_measurement_method '\w scan'
_diffrn_radiation_monochromator graphite
_diffrn_radiation_source 'fine-focus sealed tube'
_diffrn_radiation_type MoK\a
_diffrn_radiation_wavelength 0.71073
_diffrn_reflns_av_R_equivalents 0.0235
_diffrn_reflns_av_sigmaI/netI 0.0345
_diffrn_reflns_limit_h_max 11
_diffrn_reflns_limit_h_min -12
_diffrn_reflns_limit_k_max 16
_diffrn_reflns_limit_k_min -16
_diffrn_reflns_limit_l_max 23
_diffrn_reflns_limit_l_min -23
_diffrn_reflns_number 20185
_diffrn_reflns_theta_full 27.48
_diffrn_reflns_theta_max 27.48
_diffrn_reflns_theta_min 3.02
_diffrn_standards_decay_% 0
_diffrn_standards_interval_count 0
_diffrn_standards_interval_time 0
_diffrn_standards_number 0
_exptl_absorpt_coefficient_mu 0.072
_exptl_absorpt_correction_T_max 0.9872
_exptl_absorpt_correction_T_min 0.9772
_exptl_absorpt_correction_type multi-scan
_exptl_absorpt_process_details 'ABSCOR (Higashi, 1995)'
_exptl_crystal_colour colorless
_exptl_crystal_density_diffrn 1.230
_exptl_crystal_density_method 'not measured'
_exptl_crystal_description block
_exptl_crystal_F_000 808
_exptl_crystal_size_max 0.32
_exptl_crystal_size_mid 0.19
_exptl_crystal_size_min 0.18
_refine_diff_density_max 0.166
_refine_diff_density_min -0.183
_refine_diff_density_rms 0.037
_refine_ls_extinction_method none
_refine_ls_goodness_of_fit_ref 1.058
_refine_ls_hydrogen_treatment constr
_refine_ls_matrix_type full
_refine_ls_number_parameters 543
_refine_ls_number_reflns 9265
_refine_ls_number_restraints 0
_refine_ls_restrained_S_all 1.058
_refine_ls_R_factor_all 0.0776
_refine_ls_R_factor_gt 0.0465
_refine_ls_shift/su_max 0.000
_refine_ls_shift/su_mean 0.000
_refine_ls_structure_factor_coef Fsqd
_refine_ls_weighting_details 'calc w=1/[\s^2^(Fo^2^)+(0.0648P)^2^+0.1208P] where P=(Fo^2^+2Fc^2^)/3'
_refine_ls_weighting_scheme calc
_refine_ls_wR_factor_gt 0.1234
_refine_ls_wR_factor_ref 0.1354
_reflns_number_gt 5857
_reflns_number_total 9265
_reflns_threshold_expression >2sigma(I)
_cod_data_source_file c1nj20072k.txt
_cod_data_source_block b
_cod_depositor_comments
;
The following automatic conversions were performed:

'_symmetry_cell_setting' value 'TRICLINIC' changed to 'triclinic'
according to /home/saulius/struct/CIF-dictionaries/cif_core.dic
dictionary named 'cif_core.dic' version 2.4.1 from
2010-06-29.

'_exptl_absorpt_correction_type' value 'Multi-scan'
changed to 'multi-scan' according to
/home/saulius/struct/CIF-dictionaries/cif_core.dic dictionary named
'cif_core.dic' version 2.4.1 from 2010-06-29.

Automatic conversion script
Id: cif_fix_values 1715 2011-07-08 13:25:40Z adriana 
;
_cod_original_cell_volume 2076.3(7)
_cod_original_sg_symbol_H-M P-1
_cod_database_code 7052671

loop_
_symmetry_equiv_pos_as_xyz
'x, y, z'
'-x, -y, -z'

loop_
_atom_site_label
_atom_site_type_symbol
_atom_site_fract_x
_atom_site_fract_y
_atom_site_fract_z
_atom_site_U_iso_or_equiv
_atom_site_adp_type
_atom_site_occupancy
_atom_site_symmetry_multiplicity
_atom_site_calc_flag
_atom_site_refinement_flags
_atom_site_disorder_assembly
_atom_site_disorder_group
N1 N 0.62200(12) 0.03898(10) 0.36485(7) 0.0452(3) Uani 1 1 d . . .
N2 N 0.81901(12) -0.09128(11) 0.39172(7) 0.0497(3) Uani 1 1 d . . .
C1 C 0.59378(16) -0.30426(13) 0.40186(8) 0.0487(4) Uani 1 1 d . . .
C2 C 0.45698(14) -0.10137(14) 0.37327(8) 0.0465(4) Uani 1 1 d . . .
C3 C 0.58724(14) -0.06762(13) 0.37542(8) 0.0435(3) Uani 1 1 d . . .
C4 C 0.71795(15) -0.26662(13) 0.40560(8) 0.0465(4) Uani 1 1 d . . .
C5 C 0.46212(15) -0.22074(14) 0.38686(8) 0.0490(4) Uani 1 1 d . . .
C6 C 0.53131(14) 0.15046(12) 0.35397(8) 0.0442(3) Uani 1 1 d . . .
C7 C 0.71035(14) -0.14575(13) 0.39152(8) 0.0452(3) Uani 1 1 d . . .
C8 C 0.76245(15) 0.01889(13) 0.37585(9) 0.0469(4) Uani 1 1 d . . .
C9 C 0.49564(17) 0.20254(15) 0.41257(9) 0.0569(4) Uani 1 1 d . . .
H9 H 0.5289 0.1658 0.4593 0.068 Uiso 1 1 calc R . .
C10 C 0.35609(16) 0.36597(13) 0.33400(9) 0.0517(4) Uani 1 1 d . . .
C11 C 0.83906(15) 0.11150(13) 0.36848(10) 0.0510(4) Uani 1 1 d . . .
C12 C 0.84236(17) -0.34697(14) 0.42328(10) 0.0587(4) Uani 1 1 d . . .
H12 H 0.9231 -0.3217 0.4268 0.070 Uiso 1 1 calc R . .
C13 C 0.6030(2) -0.42301(15) 0.41407(10) 0.0626(4) Uani 1 1 d . . .
H13 H 0.5233 -0.4501 0.4112 0.075 Uiso 1 1 calc R . .
C14 C 0.33503(18) -0.25645(17) 0.38673(10) 0.0646(5) Uani 1 1 d . . .
H14 H 0.3354 -0.3344 0.3959 0.077 Uiso 1 1 calc R . .
C15 C 0.48183(18) 0.20607(14) 0.28488(9) 0.0574(4) Uani 1 1 d . . .
H15 H 0.5074 0.1721 0.2444 0.069 Uiso 1 1 calc R . .
C16 C 0.20748(17) -0.06410(19) 0.36019(11) 0.0707(5) Uani 1 1 d . . .
H16 H 0.1231 -0.0123 0.3510 0.085 Uiso 1 1 calc R . .
C17 C 0.39404(19) 0.31248(15) 0.27588(10) 0.0606(4) Uani 1 1 d . . .
H17 H 0.3598 0.3488 0.2293 0.073 Uiso 1 1 calc R . .
C18 C 0.41009(18) 0.30987(15) 0.40186(10) 0.0614(4) Uani 1 1 d . . .
H18 H 0.3882 0.3454 0.4416 0.074 Uiso 1 1 calc R . .
C19 C 0.8463(2) -0.46168(15) 0.43537(11) 0.0686(5) Uani 1 1 d . . .
H19 H 0.9292 -0.5141 0.4472 0.082 Uiso 1 1 calc R . .
C20 C 0.32748(16) -0.02488(16) 0.36042(10) 0.0609(4) Uani 1 1 d . . .
H20 H 0.3235 0.0535 0.3520 0.073 Uiso 1 1 calc R . .
C21 C 0.7257(2) -0.49987(16) 0.42997(11) 0.0713(5) Uani 1 1 d . . .
H21 H 0.7286 -0.5779 0.4372 0.086 Uiso 1 1 calc R . .
C22 C 0.21118(19) -0.1797(2) 0.37344(11) 0.0741(6) Uani 1 1 d . . .
H22 H 0.1292 -0.2059 0.3734 0.089 Uiso 1 1 calc R . .
C23 C 0.2618(2) 0.48261(15) 0.32387(13) 0.0741(5) Uani 1 1 d . . .
H23A H 0.3168 0.5407 0.2994 0.111 Uiso 1 1 calc R . .
H23B H 0.2193 0.4938 0.3725 0.111 Uiso 1 1 calc R . .
H23C H 0.1892 0.4877 0.2932 0.111 Uiso 1 1 calc R . .
C24 C 0.89853(19) 0.11598(17) 0.43008(12) 0.0686(5) Uani 1 1 d . . .
H24 H 0.8840 0.0638 0.4766 0.082 Uiso 1 1 calc R . .
C25 C 0.8600(2) 0.19026(16) 0.30007(12) 0.0736(5) Uani 1 1 d . . .
H25 H 0.8191 0.1891 0.2584 0.088 Uiso 1 1 calc R . .
C26 C 1.0012(2) 0.2734(2) 0.3550(2) 0.1044(9) Uani 1 1 d . . .
H26 H 1.0568 0.3273 0.3503 0.125 Uiso 1 1 calc R . .
C27 C 0.9418(3) 0.27084(19) 0.29361(17) 0.0958(8) Uani 1 1 d . . .
H27 H 0.9566 0.3235 0.2474 0.115 Uiso 1 1 calc R . .
C28 C 0.9789(2) 0.1966(2) 0.42339(18) 0.0960(8) Uani 1 1 d . . .
H28 H 1.0182 0.1991 0.4653 0.115 Uiso 1 1 calc R . .
C29 C 0.25573(14) 0.24990(13) 0.07043(9) 0.0465(3) Uani 1 1 d . . .
N3 N 0.17050(13) 0.42033(11) 0.12502(7) 0.0504(3) Uani 1 1 d . . .
N4 N 0.21977(13) 0.55496(10) 0.02003(7) 0.0476(3) Uani 1 1 d . . .
C30 C 0.31011(15) 0.21626(13) 0.00305(9) 0.0494(4) Uani 1 1 d . . .
C31 C 0.31000(15) 0.42178(13) -0.07023(8) 0.0471(4) Uani 1 1 d . . .
C32 C 0.25644(14) 0.45061(13) 0.00046(8) 0.0450(3) Uani 1 1 d . . .
C33 C 0.22694(14) 0.37013(13) 0.06628(8) 0.0449(3) Uani 1 1 d . . .
C34 C 0.33739(15) 0.30308(14) -0.06792(9) 0.0486(4) Uani 1 1 d . . .
C35 C 0.23107(15) 0.66782(13) -0.02671(8) 0.0451(3) Uani 1 1 d . . .
C36 C 0.35962(15) 0.70112(14) -0.04405(9) 0.0523(4) Uani 1 1 d . . .
H36 H 0.4399 0.6506 -0.0259 0.063 Uiso 1 1 calc R . .
C37 C 0.23415(17) 0.16785(14) 0.13880(10) 0.0557(4) Uani 1 1 d . . .
H37 H 0.1994 0.1914 0.1830 0.067 Uiso 1 1 calc R . .
C38 C 0.16807(16) 0.53085(13) 0.09558(9) 0.0491(4) Uani 1 1 d . . .
C39 C 0.36961(17) 0.80991(14) -0.08852(9) 0.0557(4) Uani 1 1 d . . .
H39 H 0.4573 0.8317 -0.0999 0.067 Uiso 1 1 calc R . .
C40 C 0.39191(18) 0.27159(17) -0.13593(10) 0.0617(4) Uani 1 1 d . . .
H40 H 0.4134 0.1942 -0.1355 0.074 Uiso 1 1 calc R . .
C41 C 0.33598(19) 0.09840(15) 0.00768(11) 0.0645(5) Uani 1 1 d . . .
H41 H 0.3696 0.0733 -0.0361 0.077 Uiso 1 1 calc R . .
C42 C 0.25415(19) 0.88631(14) -0.11622(9) 0.0583(4) Uani 1 1 d . . .
C43 C 0.33248(18) 0.50195(16) -0.13988(9) 0.0607(4) Uani 1 1 d . . .
H43 H 0.3126 0.5798 -0.1417 0.073 Uiso 1 1 calc R . .
C44 C -0.01504(18) 0.61862(16) 0.18100(10) 0.0645(5) Uani 1 1 d . . .
H44 H -0.0717 0.5695 0.1776 0.077 Uiso 1 1 calc R . .
C45 C 0.11629(18) 0.61763(14) 0.13927(9) 0.0535(4) Uani 1 1 d . . .
C46 C 0.4143(2) 0.35151(18) -0.20277(10) 0.0691(5) Uani 1 1 d . . .
H46 H 0.4505 0.3279 -0.2468 0.083 Uiso 1 1 calc R . .
C47 C 0.11291(17) 0.74331(16) -0.05304(11) 0.0669(5) Uani 1 1 d . . .
H47 H 0.0252 0.7216 -0.0411 0.080 Uiso 1 1 calc R . .
C48 C 0.2637(2) 0.05348(15) 0.14113(11) 0.0684(5) Uani 1 1 d . . .
H48 H 0.2508 -0.0008 0.1868 0.082 Uiso 1 1 calc R . .
C49 C 0.3831(2) 0.46716(18) -0.20496(10) 0.0693(5) Uani 1 1 d . . .
H49 H 0.3966 0.5213 -0.2506 0.083 Uiso 1 1 calc R . .
C50 C 0.3131(2) 0.01941(16) 0.07467(12) 0.0740(5) Uani 1 1 d . . .
H50 H 0.3309 -0.0581 0.0757 0.089 Uiso 1 1 calc R . .
C51 C 0.1252(2) 0.85154(17) -0.09730(12) 0.0759(6) Uani 1 1 d . . .
H51 H 0.0448 0.9024 -0.1149 0.091 Uiso 1 1 calc R . .
C52 C 0.1993(2) 0.69091(16) 0.14500(11) 0.0758(6) Uani 1 1 d . . .
H52 H 0.2873 0.6915 0.1168 0.091 Uiso 1 1 calc R . .
C53 C -0.0620(2) 0.6920(2) 0.22749(11) 0.0802(6) Uani 1 1 d . . .
H53 H -0.1507 0.6927 0.2550 0.096 Uiso 1 1 calc R . .
C54 C 0.0205(3) 0.76388(17) 0.23357(12) 0.0834(7) Uani 1 1 d . . .
H54 H -0.0119 0.8131 0.2653 0.100 Uiso 1 1 calc R . .
C55 C 0.2666(3) 1.00394(16) -0.16665(12) 0.0888(7) Uani 1 1 d . . .
H55A H 0.3639 1.0117 -0.1755 0.133 Uiso 1 1 calc R . .
H55B H 0.2119 1.0615 -0.1424 0.133 Uiso 1 1 calc R . .
H55C H 0.2320 1.0133 -0.2142 0.133 Uiso 1 1 calc R . .
C56 C 0.1517(3) 0.76338(17) 0.19264(12) 0.0886(7) Uani 1 1 d . . .
H56 H 0.2084 0.8118 0.1970 0.106 Uiso 1 1 calc R . .

loop_
_atom_site_aniso_label
_atom_site_aniso_U_11
_atom_site_aniso_U_22
_atom_site_aniso_U_33
_atom_site_aniso_U_23
_atom_site_aniso_U_13
_atom_site_aniso_U_12
N1 0.0399(6) 0.0462(7) 0.0485(7) -0.0089(5) -0.0058(5) -0.0091(5)
N2 0.0409(6) 0.0488(7) 0.0588(8) -0.0079(6) -0.0081(5) -0.0126(6)
C1 0.0569(9) 0.0527(9) 0.0385(8) -0.0111(7) 0.0006(6) -0.0193(7)
C2 0.0417(8) 0.0604(9) 0.0396(8) -0.0136(7) -0.0017(6) -0.0150(7)
C3 0.0417(7) 0.0500(8) 0.0388(8) -0.0101(6) -0.0026(6) -0.0113(7)
C4 0.0478(8) 0.0481(8) 0.0413(8) -0.0085(6) -0.0008(6) -0.0113(7)
C5 0.0486(8) 0.0648(10) 0.0399(8) -0.0177(7) 0.0005(6) -0.0215(7)
C6 0.0418(7) 0.0463(8) 0.0426(8) -0.0089(6) -0.0046(6) -0.0078(6)
C7 0.0414(8) 0.0503(9) 0.0424(8) -0.0079(6) -0.0020(6) -0.0121(7)
C8 0.0406(7) 0.0495(9) 0.0500(9) -0.0088(7) -0.0067(6) -0.0107(7)
C9 0.0623(10) 0.0644(10) 0.0383(8) -0.0096(7) -0.0072(7) -0.0036(8)
C10 0.0466(8) 0.0484(9) 0.0598(10) -0.0107(7) -0.0053(7) -0.0122(7)
C11 0.0403(8) 0.0489(9) 0.0640(10) -0.0144(8) -0.0038(7) -0.0100(7)
C12 0.0536(9) 0.0525(10) 0.0645(11) -0.0075(8) -0.0046(8) -0.0095(8)
C13 0.0752(11) 0.0583(10) 0.0592(11) -0.0132(8) -0.0025(8) -0.0278(9)
C14 0.0600(10) 0.0800(12) 0.0660(11) -0.0254(9) -0.0035(8) -0.0316(9)
C15 0.0711(10) 0.0586(10) 0.0424(9) -0.0157(7) -0.0137(7) -0.0033(8)
C16 0.0411(9) 0.0978(15) 0.0779(13) -0.0286(11) -0.0068(8) -0.0143(9)
C17 0.0719(11) 0.0567(10) 0.0498(10) -0.0042(8) -0.0227(8) -0.0055(8)
C18 0.0689(11) 0.0626(11) 0.0505(10) -0.0220(8) 0.0005(8) -0.0036(9)
C19 0.0688(11) 0.0526(10) 0.0749(13) -0.0080(9) -0.0063(9) -0.0040(9)
C20 0.0426(8) 0.0736(12) 0.0670(11) -0.0185(9) -0.0070(7) -0.0105(8)
C21 0.0903(14) 0.0484(10) 0.0728(13) -0.0105(9) -0.0051(10) -0.0172(10)
C22 0.0513(10) 0.1104(17) 0.0758(13) -0.0348(12) -0.0031(8) -0.0346(11)
C23 0.0685(11) 0.0507(10) 0.0990(15) -0.0147(10) -0.0115(10) -0.0068(9)
C24 0.0641(10) 0.0693(12) 0.0817(13) -0.0250(10) -0.0141(9) -0.0196(9)
C25 0.0736(12) 0.0672(12) 0.0759(13) -0.0032(10) -0.0034(10) -0.0270(10)
C26 0.0702(14) 0.0772(16) 0.183(3) -0.0587(19) 0.0118(17) -0.0353(12)
C27 0.0870(15) 0.0656(13) 0.126(2) -0.0120(14) 0.0199(15) -0.0347(12)
C28 0.0779(14) 0.0939(17) 0.143(2) -0.0597(17) -0.0226(14) -0.0258(13)
C29 0.0418(7) 0.0506(9) 0.0502(9) -0.0138(7) -0.0055(6) -0.0133(7)
N3 0.0580(7) 0.0505(8) 0.0455(7) -0.0145(6) 0.0010(6) -0.0174(6)
N4 0.0527(7) 0.0473(7) 0.0447(7) -0.0125(6) -0.0021(5) -0.0141(6)
C30 0.0445(8) 0.0542(9) 0.0531(9) -0.0181(7) -0.0059(7) -0.0105(7)
C31 0.0432(8) 0.0574(9) 0.0448(8) -0.0154(7) -0.0053(6) -0.0145(7)
C32 0.0408(7) 0.0502(8) 0.0460(8) -0.0122(7) -0.0072(6) -0.0107(6)
C33 0.0426(7) 0.0503(9) 0.0449(8) -0.0139(7) -0.0038(6) -0.0137(6)
C34 0.0422(8) 0.0596(10) 0.0486(9) -0.0187(7) -0.0069(6) -0.0109(7)
C35 0.0453(8) 0.0459(8) 0.0438(8) -0.0093(6) -0.0071(6) -0.0093(7)
C36 0.0417(8) 0.0545(9) 0.0560(10) -0.0043(7) -0.0121(7) -0.0067(7)
C37 0.0590(9) 0.0542(10) 0.0551(10) -0.0135(8) -0.0014(7) -0.0174(8)
C38 0.0539(9) 0.0516(9) 0.0448(8) -0.0139(7) -0.0011(6) -0.0172(7)
C39 0.0571(9) 0.0566(10) 0.0542(10) -0.0063(8) -0.0098(7) -0.0197(8)
C40 0.0635(10) 0.0712(11) 0.0567(11) -0.0277(9) -0.0024(8) -0.0143(9)
C41 0.0723(11) 0.0577(10) 0.0659(11) -0.0253(9) -0.0015(9) -0.0095(9)
C42 0.0730(11) 0.0468(9) 0.0540(10) -0.0093(7) -0.0156(8) -0.0071(8)
C43 0.0702(11) 0.0660(11) 0.0484(10) -0.0130(8) -0.0021(8) -0.0227(9)
C44 0.0586(10) 0.0781(12) 0.0613(11) -0.0281(9) -0.0082(8) -0.0081(9)
C45 0.0679(10) 0.0486(9) 0.0451(9) -0.0129(7) -0.0030(7) -0.0141(8)
C46 0.0759(12) 0.0899(14) 0.0501(10) -0.0294(10) 0.0054(8) -0.0269(10)
C47 0.0447(9) 0.0713(12) 0.0782(13) -0.0044(10) -0.0155(8) -0.0098(8)
C48 0.0840(12) 0.0533(10) 0.0665(12) -0.0113(9) 0.0005(9) -0.0210(9)
C49 0.0814(12) 0.0860(14) 0.0442(10) -0.0141(9) 0.0023(8) -0.0326(11)
C50 0.0906(14) 0.0504(10) 0.0790(14) -0.0185(10) 0.0003(11) -0.0133(10)
C51 0.0581(11) 0.0666(12) 0.0873(14) -0.0005(10) -0.0264(10) 0.0092(9)
C52 0.1083(15) 0.0677(12) 0.0623(12) -0.0243(10) 0.0148(10) -0.0464(11)
C53 0.0685(12) 0.1049(16) 0.0706(13) -0.0458(12) -0.0145(9) 0.0110(12)
C54 0.1189(18) 0.0642(12) 0.0645(13) -0.0288(10) -0.0201(12) 0.0106(12)
C55 0.1331(19) 0.0508(11) 0.0758(14) -0.0018(10) -0.0199(13) -0.0158(12)
C56 0.152(2) 0.0582(12) 0.0670(13) -0.0212(10) -0.0040(14) -0.0424(13)

loop_
_atom_type_symbol
_atom_type_description
_atom_type_scat_dispersion_real
_atom_type_scat_dispersion_imag
_atom_type_scat_source
C C 0.0033 0.0016 'International Tables Vol C Tables 4.2.6.8 and 6.1.1.4'
H H 0.0000 0.0000 'International Tables Vol C Tables 4.2.6.8 and 6.1.1.4'
N N 0.0061 0.0033 'International Tables Vol C Tables 4.2.6.8 and 6.1.1.4'

loop_
_geom_angle_atom_site_label_1
_geom_angle_atom_site_label_2
_geom_angle_atom_site_label_3
_geom_angle
_geom_angle_site_symmetry_1
_geom_angle_site_symmetry_3
_geom_angle_publ_flag
C8 N1 C3 106.60(12) . . ?
C8 N1 C6 123.81(13) . . ?
C3 N1 C6 129.17(12) . . ?
C8 N2 C7 104.87(12) . . ?
C13 C1 C4 117.11(15) . . ?
C13 C1 C5 122.83(15) . . ?
C4 C1 C5 120.05(14) . . ?
C20 C2 C5 119.23(14) . . ?
C20 C2 C3 124.59(15) . . ?
C5 C2 C3 116.16(13) . . ?
C7 C3 N1 105.04(12) . . ?
C7 C3 C2 122.72(14) . . ?
N1 C3 C2 132.23(13) . . ?
C12 C4 C1 120.05(15) . . ?
C12 C4 C7 122.45(15) . . ?
C1 C4 C7 117.50(13) . . ?
C14 C5 C2 117.36(15) . . ?
C14 C5 C1 121.20(15) . . ?
C2 C5 C1 121.43(13) . . ?
C9 C6 C15 119.59(14) . . ?
C9 C6 N1 119.65(13) . . ?
C15 C6 N1 120.76(14) . . ?
C3 C7 N2 111.18(13) . . ?
C3 C7 C4 122.07(14) . . ?
N2 C7 C4 126.75(13) . . ?
N2 C8 N1 112.31(14) . . ?
N2 C8 C11 124.77(13) . . ?
N1 C8 C11 122.91(13) . . ?
C6 C9 C18 119.62(15) . . ?
C6 C9 H9 120.2 . . ?
C18 C9 H9 120.2 . . ?
C17 C10 C18 117.41(15) . . ?
C17 C10 C23 121.58(16) . . ?
C18 C10 C23 120.99(17) . . ?
C25 C11 C24 119.13(17) . . ?
C25 C11 C8 121.40(16) . . ?
C24 C11 C8 119.36(15) . . ?
C19 C12 C4 120.86(17) . . ?
C19 C12 H12 119.6 . . ?
C4 C12 H12 119.6 . . ?
C21 C13 C1 122.03(17) . . ?
C21 C13 H13 119.0 . . ?
C1 C13 H13 119.0 . . ?
C22 C14 C5 121.91(18) . . ?
C22 C14 H14 119.0 . . ?
C5 C14 H14 119.0 . . ?
C6 C15 C17 119.79(16) . . ?
C6 C15 H15 120.1 . . ?
C17 C15 H15 120.1 . . ?
C20 C16 C22 120.25(18) . . ?
C20 C16 H16 119.9 . . ?
C22 C16 H16 119.9 . . ?
C10 C17 C15 121.61(15) . . ?
C10 C17 H17 119.2 . . ?
C15 C17 H17 119.2 . . ?
C10 C18 C9 121.94(16) . . ?
C10 C18 H18 119.0 . . ?
C9 C18 H18 119.0 . . ?
C12 C19 C21 119.73(17) . . ?
C12 C19 H19 120.1 . . ?
C21 C19 H19 120.1 . . ?
C16 C20 C2 121.02(18) . . ?
C16 C20 H20 119.5 . . ?
C2 C20 H20 119.5 . . ?
C13 C21 C19 120.18(17) . . ?
C13 C21 H21 119.9 . . ?
C19 C21 H21 119.9 . . ?
C14 C22 C16 120.24(17) . . ?
C14 C22 H22 119.9 . . ?
C16 C22 H22 119.9 . . ?
C10 C23 H23A 109.5 . . ?
C10 C23 H23B 109.5 . . ?
H23A C23 H23B 109.5 . . ?
C10 C23 H23C 109.5 . . ?
H23A C23 H23C 109.5 . . ?
H23B C23 H23C 109.5 . . ?
C28 C24 C11 120.6(2) . . ?
C28 C24 H24 119.7 . . ?
C11 C24 H24 119.7 . . ?
C11 C25 C27 120.0(2) . . ?
C11 C25 H25 120.0 . . ?
C27 C25 H25 120.0 . . ?
C27 C26 C28 120.1(2) . . ?
C27 C26 H26 119.9 . . ?
C28 C26 H26 119.9 . . ?
C26 C27 C25 120.2(2) . . ?
C26 C27 H27 119.9 . . ?
C25 C27 H27 119.9 . . ?
C26 C28 C24 120.0(2) . . ?
C26 C28 H28 120.0 . . ?
C24 C28 H28 120.0 . . ?
C37 C29 C30 120.71(15) . . ?
C37 C29 C33 121.93(15) . . ?
C30 C29 C33 117.35(14) . . ?
C38 N3 C33 104.76(13) . . ?
C38 N4 C32 106.36(12) . . ?
C38 N4 C35 124.80(13) . . ?
C32 N4 C35 128.84(13) . . ?
C41 C30 C29 116.77(15) . . ?
C41 C30 C34 123.04(15) . . ?
C29 C30 C34 120.20(14) . . ?
C43 C31 C34 119.32(15) . . ?
C43 C31 C32 124.76(15) . . ?
C34 C31 C32 115.90(14) . . ?
C33 C32 N4 105.00(13) . . ?
C33 C32 C31 122.88(14) . . ?
N4 C32 C31 132.10(14) . . ?
C32 C33 N3 111.49(14) . . ?
C32 C33 C29 122.26(14) . . ?
N3 C33 C29 126.24(14) . . ?
C40 C34 C31 117.43(15) . . ?
C40 C34 C30 121.25(15) . . ?
C31 C34 C30 121.32(14) . . ?
C36 C35 C47 119.72(15) . . ?
C36 C35 N4 120.09(13) . . ?
C47 C35 N4 120.18(14) . . ?
C35 C36 C39 119.82(14) . . ?
C35 C36 H36 120.1 . . ?
C39 C36 H36 120.1 . . ?
C48 C37 C29 120.61(17) . . ?
C48 C37 H37 119.7 . . ?
C29 C37 H37 119.7 . . ?
N3 C38 N4 112.37(14) . . ?
N3 C38 C45 123.28(14) . . ?
N4 C38 C45 124.35(14) . . ?
C42 C39 C36 121.73(16) . . ?
C42 C39 H39 119.1 . . ?
C36 C39 H39 119.1 . . ?
C46 C40 C34 121.93(18) . . ?
C46 C40 H40 119.0 . . ?
C34 C40 H40 119.0 . . ?
C50 C41 C30 121.85(17) . . ?
C50 C41 H41 119.1 . . ?
C30 C41 H41 119.1 . . ?
C39 C42 C51 117.53(16) . . ?
C39 C42 C55 121.41(18) . . ?
C51 C42 C55 121.06(17) . . ?
C49 C43 C31 121.05(18) . . ?
C49 C43 H43 119.5 . . ?
C31 C43 H43 119.5 . . ?
C53 C44 C45 120.20(19) . . ?
C53 C44 H44 119.9 . . ?
C45 C44 H44 119.9 . . ?
C52 C45 C44 119.26(17) . . ?
C52 C45 C38 122.00(16) . . ?
C44 C45 C38 118.50(16) . . ?
C40 C46 C49 120.23(17) . . ?
C40 C46 H46 119.9 . . ?
C49 C46 H46 119.9 . . ?
C35 C47 C51 119.51(16) . . ?
C35 C47 H47 120.2 . . ?
C51 C47 H47 120.2 . . ?
C37 C48 C50 119.25(18) . . ?
C37 C48 H48 120.4 . . ?
C50 C48 H48 120.4 . . ?
C43 C49 C46 119.99(17) . . ?
C43 C49 H49 120.0 . . ?
C46 C49 H49 120.0 . . ?
C41 C50 C48 120.77(18) . . ?
C41 C50 H50 119.6 . . ?
C48 C50 H50 119.6 . . ?
C47 C51 C42 121.68(16) . . ?
C47 C51 H51 119.2 . . ?
C42 C51 H51 119.2 . . ?
C45 C52 C56 120.1(2) . . ?
C45 C52 H52 120.0 . . ?
C56 C52 H52 120.0 . . ?
C54 C53 C44 120.5(2) . . ?
C54 C53 H53 119.7 . . ?
C44 C53 H53 119.7 . . ?
C53 C54 C56 119.9(2) . . ?
C53 C54 H54 120.1 . . ?
C56 C54 H54 120.1 . . ?
C42 C55 H55A 109.5 . . ?
C42 C55 H55B 109.5 . . ?
H55A C55 H55B 109.5 . . ?
C42 C55 H55C 109.5 . . ?
H55A C55 H55C 109.5 . . ?
H55B C55 H55C 109.5 . . ?
C54 C56 C52 120.1(2) . . ?
C54 C56 H56 120.0 . . ?
C52 C56 H56 120.0 . . ?

loop_
_geom_bond_atom_site_label_1
_geom_bond_atom_site_label_2
_geom_bond_distance
_geom_bond_site_symmetry_2
_geom_bond_publ_flag
N1 C8 1.3773(18) . ?
N1 C3 1.3886(19) . ?
N1 C6 1.4407(19) . ?
N2 C8 1.3174(19) . ?
N2 C7 1.3816(19) . ?
C1 C13 1.406(2) . ?
C1 C4 1.413(2) . ?
C1 C5 1.468(2) . ?
C2 C20 1.408(2) . ?
C2 C5 1.417(2) . ?
C2 C3 1.437(2) . ?
C3 C7 1.378(2) . ?
C4 C12 1.405(2) . ?
C4 C7 1.430(2) . ?
C5 C14 1.410(2) . ?
C6 C9 1.369(2) . ?
C6 C15 1.378(2) . ?
C8 C11 1.469(2) . ?
C9 C18 1.380(2) . ?
C9 H9 0.9300 . ?
C10 C17 1.372(2) . ?
C10 C18 1.377(2) . ?
C10 C23 1.506(2) . ?
C11 C25 1.380(2) . ?
C11 C24 1.380(3) . ?
C12 C19 1.365(2) . ?
C12 H12 0.9300 . ?
C13 C21 1.368(3) . ?
C13 H13 0.9300 . ?
C14 C22 1.369(3) . ?
C14 H14 0.9300 . ?
C15 C17 1.381(2) . ?
C15 H15 0.9300 . ?
C16 C20 1.368(2) . ?
C16 C22 1.374(3) . ?
C16 H16 0.9300 . ?
C17 H17 0.9300 . ?
C18 H18 0.9300 . ?
C19 C21 1.393(3) . ?
C19 H19 0.9300 . ?
C20 H20 0.9300 . ?
C21 H21 0.9300 . ?
C22 H22 0.9300 . ?
C23 H23A 0.9600 . ?
C23 H23B 0.9600 . ?
C23 H23C 0.9600 . ?
C24 C28 1.371(3) . ?
C24 H24 0.9300 . ?
C25 C27 1.382(3) . ?
C25 H25 0.9300 . ?
C26 C27 1.367(4) . ?
C26 C28 1.370(4) . ?
C26 H26 0.9300 . ?
C27 H27 0.9300 . ?
C28 H28 0.9300 . ?
C29 C37 1.401(2) . ?
C29 C30 1.406(2) . ?
C29 C33 1.431(2) . ?
N3 C38 1.318(2) . ?
N3 C33 1.3758(19) . ?
N4 C38 1.3772(19) . ?
N4 C32 1.3902(19) . ?
N4 C35 1.4385(19) . ?
C30 C41 1.402(2) . ?
C30 C34 1.473(2) . ?
C31 C43 1.407(2) . ?
C31 C34 1.420(2) . ?
C31 C32 1.435(2) . ?
C32 C33 1.375(2) . ?
C34 C40 1.405(2) . ?
C35 C36 1.371(2) . ?
C35 C47 1.373(2) . ?
C36 C39 1.381(2) . ?
C36 H36 0.9300 . ?
C37 C48 1.367(2) . ?
C37 H37 0.9300 . ?
C38 C45 1.471(2) . ?
C39 C42 1.365(2) . ?
C39 H39 0.9300 . ?
C40 C46 1.370(3) . ?
C40 H40 0.9300 . ?
C41 C50 1.367(3) . ?
C41 H41 0.9300 . ?
C42 C51 1.383(3) . ?
C42 C55 1.511(2) . ?
C43 C49 1.369(3) . ?
C43 H43 0.9300 . ?
C44 C53 1.375(3) . ?
C44 C45 1.384(2) . ?
C44 H44 0.9300 . ?
C45 C52 1.380(3) . ?
C46 C49 1.383(3) . ?
C46 H46 0.9300 . ?
C47 C51 1.379(3) . ?
C47 H47 0.9300 . ?
C48 C50 1.386(3) . ?
C48 H48 0.9300 . ?
C49 H49 0.9300 . ?
C50 H50 0.9300 . ?
C51 H51 0.9300 . ?
C52 C56 1.383(3) . ?
C52 H52 0.9300 . ?
C53 C54 1.365(3) . ?
C53 H53 0.9300 . ?
C54 C56 1.378(3) . ?
C54 H54 0.9300 . ?
C55 H55A 0.9600 . ?
C55 H55B 0.9600 . ?
C55 H55C 0.9600 . ?
C56 H56 0.9300 . ?
